data_7134158
loop_
_publ_author_name
'Dey, Sanjit'
'Roy, Souvik'
'Puneeth Kumar, Koppalu R.'
'Nalawade, Sachin A.'
'Singh, Manjeet'
'Toraskar, Sandip U.'
'Panda Mahapatra, Souvik'
'Gopi, Hosahudya N.'

_publ_section_title
;
 Metal-Directed Hierarchical Superhelices from Hybrid Peptide Foldamers
;
_journal_name_full 'Chemical Communications'
_journal_paper_doi 10.1039/D4CC05770H
_journal_year 2025
_chemical_absolute_configuration unk
_chemical_formula_moiety 'C29 H42 Cd I2 N6 O4'
_chemical_formula_sum 'C29 H42 Cd I2 N6 O4'
_chemical_formula_weight 904.915
_space_group_crystal_system orthorhombic
_space_group_IT_number 29
_space_group_name_Hall 'P 2c -2ac'
_space_group_name_H-M_alt 'P c a 21'
_symmetry_Int_Tables_number 29
_audit_creation_date 2023-07-17
_audit_creation_method
;
Olex2 1.5-dev
(compiled 2023.07.05 svn.r7b2821a9 for OlexSys, GUI svn.r6697)
;
_audit_update_record
;
2023-08-06 deposited with the CCDC.	2025-01-09 downloaded from the CCDC.
;
_cell_angle_alpha 90
_cell_angle_beta 90
_cell_angle_gamma 90
_cell_formula_units_Z 4
_cell_length_a 17.103(2)
_cell_length_b 8.573(1)
_cell_length_c 24.367(3)
_cell_measurement_reflns_used 8947
_cell_measurement_temperature 100(2)
_cell_measurement_theta_max 28.408
_cell_measurement_theta_min 2.376
_cell_volume 3572.8(7)
_computing_molecular_graphics 'Olex2 1.5-dev (Dolomanov et al., 2009)'
_computing_publication_material 'Olex2 1.5-dev (Dolomanov et al., 2009)'
_computing_structure_refinement 'olex2.refine 1.5-dev (Bourhis et al., 2015)'
_computing_structure_solution 'SHELXT 2014/5 (Sheldrick, 2014)'
_diffrn_ambient_temperature 100(2)
_diffrn_measured_fraction_theta_full 0.9997
_diffrn_measured_fraction_theta_max 0.9997
_diffrn_measurement_device_type 'Bruker APEX-II CCD'
_diffrn_measurement_method 'Omega and phi scans'
_diffrn_radiation_type 'Mo K\a'
_diffrn_radiation_wavelength 0.71073
_diffrn_reflns_av_R_equivalents 0.0863
_diffrn_reflns_av_unetI/netI 0.0528
_diffrn_reflns_Laue_measured_fraction_full 0.9997
_diffrn_reflns_Laue_measured_fraction_max 0.9997
_diffrn_reflns_limit_h_max 22
_diffrn_reflns_limit_h_min -22
_diffrn_reflns_limit_k_max 9
_diffrn_reflns_limit_k_min -11
_diffrn_reflns_limit_l_max 32
_diffrn_reflns_limit_l_min -32
_diffrn_reflns_number 94130
_diffrn_reflns_point_group_measured_fraction_full 0.9997
_diffrn_reflns_point_group_measured_fraction_max 0.9997
_diffrn_reflns_theta_full 25.2417
_diffrn_reflns_theta_max 26.00
_diffrn_reflns_theta_min 2.38
_diffrn_source 'fine-focus sealed tube'
_exptl_absorpt_coefficient_mu 2.379
_exptl_absorpt_correction_T_max 0.7457
_exptl_absorpt_correction_T_min 0.6423
_exptl_absorpt_correction_type multi-scan
_exptl_absorpt_process_details SADABS
_exptl_crystal_colour COLOURLESS
_exptl_crystal_density_diffrn 1.682
_exptl_crystal_density_method 'not measured'
_exptl_crystal_description PLATESHAPE
_exptl_crystal_F_000 1770.543
_exptl_crystal_size_max 0.12
_exptl_crystal_size_mid 0.10
_exptl_crystal_size_min 0.10
_refine_diff_density_max 0.7071
_refine_diff_density_min -0.8369
_refine_diff_density_rms 0.1441
_refine_ls_abs_structure_details 'Hooft, R.W.W., Straver, L.H., Spek, A.L. (2010). J. Appl. Cryst., 43, 665-668.'
_refine_ls_abs_structure_Flack -0.000(10)
_refine_ls_d_res_high 0.8108
_refine_ls_d_res_low 8.5730
_refine_ls_goodness_of_fit_ref 1.0405
_refine_ls_hydrogen_treatment constr
_refine_ls_matrix_type full
_refine_ls_number_constraints 82
_refine_ls_number_parameters 410
_refine_ls_number_reflns 7010
_refine_ls_number_restraints 49
_refine_ls_restrained_S_all 1.0367
_refine_ls_R_factor_all 0.0444
_refine_ls_R_factor_gt 0.0357
_refine_ls_shift/su_max -0.0009
_refine_ls_shift/su_mean 0.0000
_refine_ls_structure_factor_coef Fsqd
_refine_ls_weighting_details 'w=1/[\s^2^(Fo^2^)+(0.0000P)^2^+19.5253P] where P=(Fo^2^+2Fc^2^)/3'
_refine_ls_weighting_scheme calc
_refine_ls_wR_factor_gt 0.0723
_refine_ls_wR_factor_ref 0.0753
_reflns_Friedel_coverage 1.000
_reflns_limit_h_max 21
_reflns_limit_h_min -20
_reflns_limit_k_max 10
_reflns_limit_k_min -10
_reflns_limit_l_max 30
_reflns_limit_l_min -30
_reflns_number_gt 6271
_reflns_number_total 7010
_reflns_threshold_expression I>=2u(I)
_cod_data_source_file d4cc05770h2.cif
_cod_data_source_block SDETRIAL_a
_cod_original_cell_volume 3572.8(8)
_cod_original_sg_symbol_Hall ' P 2c -2ac'
_cod_database_code 7134158
_olex2_refinement_description
;
1. Twinned data refinement
 Scales: 0.95(2)
 0.05(2)
2. Fixed Uiso
 At 1.2 times of:
  All C(H) groups, All C(H,H) groups, All C(H,H,H,H) groups, All N(H) groups
 At 1.5 times of:
  All C(H,H,H) groups
3. Restrained distances
 C8-C9 \\sim C8-C9a
 with sigma of 0.02
 C10-C9 \\sim C10a-C9a
 with sigma of 0.02
 C9-C11 \\sim C9a-C11a
 with sigma of 0.02
 C8-C10 \\sim C8-C10a
 with sigma of 0.04
 C8-C11 \\sim C8-C11a
 with sigma of 0.04
 C10-C11 \\sim C10a-C11a
 with sigma of 0.04
4. Rigid body (RIGU) restrains
 C8, C9, C11, C10
 with sigma for 1-2 distances of 0.004 and sigma for 1-3 distances of 0.004
 C9a, C10a, C11a, C8
 with sigma for 1-2 distances of 0.004 and sigma for 1-3 distances of 0.004
5. Others
 Sof(H8bc)=Sof(H8bd)=Sof(C10a)=Sof(H10d)=Sof(H10e)=Sof(H10f)=Sof(C9a)=Sof(H9a)=
 Sof(C11a)=Sof(H11d)=Sof(H11e)=Sof(H11f)=1-FVAR(1)
 Sof(H8aa)=Sof(H8ab)=Sof(C10)=Sof(H10a)=Sof(H10b)=Sof(H10c)=Sof(C9)=Sof(H9)=
 Sof(C11)=Sof(H11a)=Sof(H11b)=Sof(H11c)=FVAR(1)
 Fixed U11: C8(0.01884)
 Fixed U12: C8(-0.00429)
 Fixed U13: C8(0.00509)
 Fixed U22: C8(0.03979)
 Fixed U23: C8(-0.00571)
 Fixed U33: C8(0.03008)
6.a Ternary CH refined with riding coordinates:
 C7(H7), C15(H15), C9(H9), C17(H17), C9a(H9a)
6.b Secondary CH2 refined with riding coordinates:
 C8(H8aa,H8ab), C8(H8bc,H8bd), C16(H16a,H16b), C13(H13a,H13b), C14(H14a,H14b)
6.c Aromatic/amide H refined with riding coordinates:
 N4(H4), N3(H3), C29(H29), N5(H5), N2(H2), C28(H28), C26(H26), C3(H3a),
 C5(H5a), C1(H1), C27(H27), C2(H2a)
6.d Idealised Me refined as rotating group:
 C23(H23a,H23b,H23c), C10(H10a,H10b,H10c), C21(H21a,H21b,H21c), C18(H18a,H18b,
 H18c), C11(H11a,H11b,H11c), C19(H19a,H19b,H19c), C10a(H10d,H10e,H10f),
 C11a(H11d,H11e,H11f)
;
_olex2_submission_special_instructions 'No special instructions were received'

loop_
_space_group_symop_id
_space_group_symop_operation_xyz
1 x,y,z
2 -x,-y,z+1/2
3 -x+1/2,y,z+1/2
4 x+1/2,-y,z

loop_
_atom_site_label
_atom_site_type_symbol
_atom_site_fract_x
_atom_site_fract_y
_atom_site_fract_z
_atom_site_U_iso_or_equiv
_atom_site_adp_type
_atom_site_occupancy
_atom_site_refinement_flags_posn
_atom_site_refinement_flags_adp
_atom_site_refinement_flags_occupancy
_atom_site_disorder_group
Cd1 Cd 0.56634(3) 0.24000(6) 0.698843(12) 0.02626(10) Uani 1.000000 . . . .
I1 I 0.59229(3) 0.05949(5) 0.787504(10) 0.03581(11) Uani 1.000000 . . . .
I2 I 0.42866(3) 0.31026(7) 0.651872(10) 0.04116(13) Uani 1.000000 . . . .
O4 O 0.4711(2) 0.3170(5) 0.36614(16) 0.0218(10) Uani 1.000000 . . . .
O1 O 0.8022(2) 0.2958(5) 0.44882(16) 0.0231(10) Uani 1.000000 . . . .
O3 O 0.5158(2) 0.2955(5) 0.49429(15) 0.0216(9) Uani 1.000000 . . . .
O2 O 0.6879(2) 0.6545(5) 0.40801(18) 0.0300(11) Uani 1.000000 . . . .
N4 N 0.4479(3) 0.5152(6) 0.47494(19) 0.0201(11) Uani 1.000000 . . . .
H4 H 0.4036(3) 0.5539(6) 0.46256(19) 0.0242(13) Uiso 1.000000 R . . .
N3 N 0.6234(3) 0.4307(6) 0.39063(19) 0.0194(11) Uani 1.000000 . . . .
H3 H 0.5776(3) 0.3847(6) 0.38759(19) 0.0233(13) Uiso 1.000000 R . . .
N1 N 0.6563(3) 0.1924(6) 0.63205(19) 0.0217(11) Uani 1.000000 . . . .
C29 C 0.2898(4) 0.3179(8) 0.2939(3) 0.0292(15) Uani 1.000000 . . . .
H29 H 0.2614(4) 0.2454(8) 0.3155(3) 0.0350(18) Uiso 1.000000 R . . .
N5 N 0.3532(3) 0.3174(6) 0.40780(19) 0.0175(11) Uani 1.000000 . . . .
H5 H 0.3031(3) 0.3391(6) 0.40468(19) 0.0210(13) Uiso 1.000000 R . . .
C25 C 0.3615(3) 0.3800(8) 0.3114(2) 0.0227(14) Uani 1.000000 . . . .
N6 N 0.3727(3) 0.5296(7) 0.2290(2) 0.0282(13) Uani 1.000000 . . . .
N2 N 0.6806(3) 0.2783(6) 0.48640(19) 0.0208(11) Uani 1.000000 . . . .
H2 H 0.6309(3) 0.2980(6) 0.47993(19) 0.0250(14) Uiso 1.000000 R . . .
C8 C 0.6778(4) 0.1766(8) 0.3605(2) 0.029570 Uani 1.000000 D U . .
H8aa H 0.7283(4) 0.1207(8) 0.3580(2) 0.035484 Uiso 0.56(2) R . P 1
H8ab H 0.6438(4) 0.1156(8) 0.3854(2) 0.035484 Uiso 0.56(2) R . P 1
H8bc H 0.7209(4) 0.1038(8) 0.3692(2) 0.035484 Uiso 0.44(2) R . P 2
H8bd H 0.6287(4) 0.1319(8) 0.3752(2) 0.035484 Uiso 0.44(2) R . P 2
C4 C 0.7006(3) 0.2257(7) 0.5392(2) 0.0194(13) Uani 1.000000 . . . .
C28 C 0.2623(4) 0.3685(10) 0.2427(3) 0.0386(18) Uani 1.000000 . . . .
H28 H 0.2138(4) 0.3306(10) 0.2291(3) 0.046(2) Uiso 1.000000 R . . .
C23 C 0.4066(4) 0.0929(7) 0.4560(3) 0.0255(15) Uani 1.000000 . . . .
H23a H 0.3600(5) 0.0300(9) 0.4483(17) 0.038(2) Uiso 1.000000 GR . . .
H23b H 0.4442(19) 0.0810(10) 0.4259(11) 0.038(2) Uiso 1.000000 GR . . .
H23c H 0.430(2) 0.0578(15) 0.4904(6) 0.038(2) Uiso 1.000000 GR . . .
C7 C 0.6936(3) 0.3362(7) 0.3881(2) 0.0177(12) Uani 1.000000 . . . .
H7 H 0.7329(3) 0.3932(7) 0.3653(2) 0.0212(15) Uiso 1.000000 R . . .
C15 C 0.5098(4) 0.6243(7) 0.4923(2) 0.0214(13) Uani 1.000000 . . . .
H15 H 0.5591(4) 0.5631(7) 0.4971(2) 0.0257(16) Uiso 1.000000 R . . .
C26 C 0.4004(3) 0.4829(7) 0.2785(2) 0.0239(14) Uani 1.000000 . . . .
H26 H 0.4490(3) 0.5234(7) 0.2908(2) 0.0287(17) Uiso 1.000000 R . . .
C3 C 0.7692(4) 0.1492(9) 0.5527(3) 0.0307(16) Uani 1.000000 . . . .
H3a H 0.8087(4) 0.1338(9) 0.5258(3) 0.037(2) Uiso 1.000000 R . . .
C12 C 0.6258(3) 0.5880(7) 0.3975(2) 0.0210(13) Uani 1.000000 . . . .
C6 C 0.7315(3) 0.3011(7) 0.4447(2) 0.0190(13) Uani 1.000000 . . . .
C20 C 0.4560(3) 0.3613(7) 0.4772(2) 0.0164(12) Uani 1.000000 . . . .
C5 C 0.6441(3) 0.2401(7) 0.5808(2) 0.0203(13) Uani 1.000000 . . . .
H5a H 0.5951(3) 0.2859(7) 0.5719(2) 0.0244(15) Uiso 1.000000 R . . .
C24 C 0.3994(3) 0.3353(7) 0.3645(2) 0.0193(13) Uani 1.000000 . . . .
C16 C 0.4881(4) 0.6943(9) 0.5478(3) 0.0313(16) Uani 1.000000 . . . .
H16a H 0.4428(4) 0.7647(9) 0.5427(3) 0.038(2) Uiso 1.000000 R . . .
H16b H 0.4714(4) 0.6089(9) 0.5725(3) 0.038(2) Uiso 1.000000 R . . .
C1 C 0.7237(4) 0.1202(8) 0.6440(3) 0.0308(15) Uani 1.000000 . . . .
H1 H 0.7323(4) 0.0851(8) 0.6805(3) 0.0370(18) Uiso 1.000000 R . . .
C27 C 0.3050(4) 0.4722(9) 0.2124(2) 0.0358(17) Uani 1.000000 . . . .
H27 H 0.2851(4) 0.5043(9) 0.1778(2) 0.043(2) Uiso 1.000000 R . . .
C10 C 0.6484(17) 0.002(2) 0.2818(6) 0.042(5) Uani 0.56(2) D U P 1
H10a H 0.635(6) -0.072(2) 0.3107(14) 0.063(8) Uiso 0.56(2) GR . P 1
H10b H 0.613(4) -0.011(4) 0.251(3) 0.063(8) Uiso 0.56(2) GR . P 1
H10c H 0.702(2) -0.016(4) 0.269(4) 0.063(8) Uiso 0.56(2) GR . P 1
C2 C 0.7799(4) 0.0954(9) 0.6060(3) 0.0353(17) Uani 1.000000 . . . .
H2a H 0.8265(4) 0.0415(9) 0.6156(3) 0.042(2) Uiso 1.000000 R . . .
C22 C 0.3836(3) 0.2623(7) 0.4611(2) 0.0211(13) Uani 1.000000 . . . .
C13 C 0.5499(3) 0.6717(7) 0.3927(3) 0.0245(14) Uani 1.000000 . . . .
H13a H 0.5093(3) 0.5976(7) 0.3801(3) 0.0294(17) Uiso 1.000000 R . . .
H13b H 0.5548(3) 0.7546(7) 0.3646(3) 0.0294(17) Uiso 1.000000 R . . .
C21 C 0.3196(4) 0.2854(8) 0.5038(2) 0.0248(15) Uani 1.000000 . . . .
H21a H 0.2723(8) 0.230(4) 0.4921(9) 0.037(2) Uiso 1.000000 GR . . .
H21b H 0.3372(10) 0.244(4) 0.5392(5) 0.037(2) Uiso 1.000000 GR . . .
H21c H 0.3080(17) 0.3969(9) 0.5074(12) 0.037(2) Uiso 1.000000 GR . . .
C9 C 0.6411(8) 0.1738(16) 0.3048(4) 0.026(3) Uani 0.56(2) D U P 1
H9 H 0.5842(8) 0.1979(16) 0.3091(4) 0.031(4) Uiso 0.56(2) R . P 1
C14 C 0.5240(4) 0.7453(8) 0.4471(3) 0.0278(15) Uani 1.000000 . . . .
H14a H 0.4753(4) 0.8051(8) 0.4410(3) 0.0334(18) Uiso 1.000000 R . . .
H14b H 0.5647(4) 0.8193(8) 0.4596(3) 0.0334(18) Uiso 1.000000 R . . .
C18 C 0.6273(5) 0.7001(13) 0.5818(4) 0.065(3) Uani 1.000000 . . . .
H18a H 0.6675(12) 0.769(3) 0.597(3) 0.098(4) Uiso 1.000000 GR . . .
H18b H 0.6192(11) 0.611(5) 0.606(2) 0.098(4) Uiso 1.000000 GR . . .
H18c H 0.644(2) 0.663(7) 0.5457(5) 0.098(4) Uiso 1.000000 GR . . .
C17 C 0.5543(5) 0.7865(10) 0.5762(3) 0.048(2) Uani 1.000000 . . . .
H17 H 0.5647(5) 0.8832(10) 0.5544(3) 0.057(3) Uiso 1.000000 R . . .
C11 C 0.6748(10) 0.2907(16) 0.2684(4) 0.039(4) Uani 0.56(2) D U P 1
H11a H 0.7299(17) 0.307(8) 0.278(2) 0.058(7) Uiso 0.56(2) GR . P 1
H11b H 0.671(5) 0.255(5) 0.2303(5) 0.058(7) Uiso 0.56(2) GR . P 1
H11c H 0.646(3) 0.389(3) 0.272(3) 0.058(7) Uiso 0.56(2) GR . P 1
C19 C 0.5233(6) 0.8351(13) 0.6338(3) 0.079(3) Uani 1.000000 . . . .
H19a H 0.512(4) 0.7414(13) 0.6555(11) 0.118(5) Uiso 1.000000 GR . . .
H19b H 0.5628(18) 0.898(7) 0.6526(13) 0.118(5) Uiso 1.000000 GR . . .
H19c H 0.475(2) 0.896(7) 0.6296(4) 0.118(5) Uiso 1.000000 GR . . .
C10a C 0.6496(17) 0.031(3) 0.2723(7) 0.029(5) Uani 0.44(2) D U P 2
H10d H 0.696(2) -0.036(5) 0.273(4) 0.044(7) Uiso 0.44(2) GR . P 2
H10e H 0.608(5) -0.016(6) 0.294(3) 0.044(7) Uiso 0.44(2) GR . P 2
H10f H 0.632(6) 0.043(3) 0.2344(16) 0.044(7) Uiso 0.44(2) GR . P 2
C9a C 0.6708(12) 0.195(2) 0.2963(5) 0.030(4) Uani 0.44(2) D U P 2
H9a H 0.7241(12) 0.222(2) 0.2823(5) 0.035(5) Uiso 0.44(2) R . P 2
C11a C 0.6164(12) 0.305(2) 0.2722(5) 0.039(5) Uani 0.44(2) D U P 2
H11d H 0.581(4) 0.249(3) 0.247(4) 0.058(8) Uiso 0.44(2) GR . P 2
H11e H 0.586(5) 0.356(10) 0.3013(6) 0.058(8) Uiso 0.44(2) GR . P 2
H11f H 0.6455(12) 0.384(8) 0.251(4) 0.058(8) Uiso 0.44(2) GR . P 2

loop_
_atom_site_aniso_label
_atom_site_aniso_U_11
_atom_site_aniso_U_22
_atom_site_aniso_U_33
_atom_site_aniso_U_12
_atom_site_aniso_U_13
_atom_site_aniso_U_23
Cd1 0.0238(2) 0.0385(3) 0.01651(19) 0.0003(2) 0.0012(2) -0.0043(2)
I1 0.0356(2) 0.0399(2) 0.0320(2) 0.0021(2) 0.0015(2) 0.0085(2)
I2 0.0227(2) 0.0694(3) 0.0313(2) 0.0045(2) 0.0009(2) 0.0042(2)
O4 0.009(2) 0.033(3) 0.023(2) 0.0003(18) -0.0027(16) -0.0026(19)
O1 0.013(2) 0.030(3) 0.027(2) -0.0004(18) -0.0015(17) -0.001(2)
O3 0.012(2) 0.031(3) 0.021(2) 0.0023(18) -0.0020(17) -0.0006(19)
O2 0.016(2) 0.028(3) 0.046(3) -0.0067(19) -0.004(2) -0.003(2)
N4 0.010(2) 0.026(3) 0.024(3) 0.003(2) -0.001(2) -0.005(2)
N3 0.010(2) 0.026(3) 0.023(3) -0.001(2) -0.000(2) -0.004(2)
N1 0.020(3) 0.029(3) 0.016(2) 0.002(2) -0.0040(19) 0.000(2)
C29 0.026(3) 0.038(4) 0.024(4) -0.010(3) -0.008(3) -0.002(3)
N5 0.009(2) 0.023(3) 0.021(3) -0.001(2) -0.002(2) 0.003(2)
C25 0.011(3) 0.039(4) 0.018(3) -0.002(3) -0.004(2) -0.005(3)
N6 0.028(3) 0.033(3) 0.024(3) -0.002(2) -0.002(2) 0.001(2)
N2 0.012(2) 0.027(3) 0.023(3) 0.006(2) 0.002(2) 0.003(2)
C8 0.018840 0.039790 0.030080 -0.004290 0.005090 -0.005710
C4 0.020(3) 0.020(3) 0.018(3) -0.002(3) -0.004(2) 0.000(2)
C28 0.027(4) 0.058(5) 0.032(4) -0.010(3) -0.017(3) -0.005(4)
C23 0.026(3) 0.019(3) 0.032(4) 0.000(3) 0.001(3) 0.005(3)
C7 0.009(3) 0.026(3) 0.018(3) -0.001(2) 0.003(2) 0.007(3)
C15 0.019(3) 0.017(3) 0.029(3) 0.003(3) -0.000(3) 0.002(3)
C26 0.018(3) 0.028(3) 0.025(4) -0.001(3) -0.003(3) -0.003(3)
C3 0.018(3) 0.043(4) 0.031(4) 0.012(3) 0.005(3) -0.002(3)
C12 0.021(3) 0.027(4) 0.015(3) -0.002(3) 0.001(2) -0.000(3)
C6 0.010(3) 0.019(3) 0.028(3) 0.001(2) 0.001(2) -0.002(3)
C20 0.011(3) 0.022(3) 0.016(3) 0.007(2) 0.002(2) 0.005(2)
C5 0.015(3) 0.019(3) 0.027(3) 0.002(2) -0.000(2) -0.005(3)
C24 0.020(3) 0.016(3) 0.021(3) -0.002(3) -0.003(2) -0.004(2)
C16 0.026(4) 0.033(4) 0.035(4) -0.003(3) 0.001(3) -0.019(3)
C1 0.027(3) 0.046(4) 0.019(3) 0.008(3) -0.005(3) -0.000(3)
C27 0.036(4) 0.052(5) 0.020(3) -0.000(3) -0.012(3) -0.002(3)
C10 0.064(13) 0.040(6) 0.021(7) -0.007(5) 0.004(6) -0.002(3)
C2 0.024(4) 0.047(5) 0.035(4) 0.017(3) -0.002(3) 0.000(3)
C22 0.013(3) 0.033(4) 0.017(3) -0.003(3) -0.003(2) 0.008(3)
C13 0.015(3) 0.025(3) 0.033(4) -0.008(3) -0.002(3) 0.008(3)
C21 0.020(3) 0.030(4) 0.025(3) -0.000(3) -0.000(3) 0.003(3)
C9 0.011(6) 0.037(6) 0.029(5) -0.002(4) -0.001(3) -0.004(3)
C14 0.019(3) 0.023(4) 0.041(4) -0.004(3) 0.003(3) -0.006(3)
C18 0.049(5) 0.096(8) 0.052(6) -0.014(6) -0.004(4) -0.038(6)
C17 0.052(5) 0.048(5) 0.043(5) -0.012(4) -0.005(4) -0.024(4)
C11 0.047(11) 0.042(7) 0.028(6) -0.005(5) 0.006(4) -0.002(3)
C19 0.075(7) 0.094(8) 0.066(7) -0.004(6) 0.006(5) -0.058(6)
C10a 0.018(10) 0.041(8) 0.029(9) -0.007(6) -0.001(5) -0.001(4)
C9a 0.021(9) 0.040(8) 0.027(5) -0.012(5) 0.006(3) -0.003(3)
C11a 0.031(11) 0.055(9) 0.030(8) -0.002(5) 0.010(4) 0.002(4)

loop_
_atom_type_symbol
_atom_type_scat_dispersion_real
_atom_type_scat_dispersion_imag
_atom_type_scat_Cromer_Mann_a1
_atom_type_scat_Cromer_Mann_a2
_atom_type_scat_Cromer_Mann_a3
_atom_type_scat_Cromer_Mann_a4
_atom_type_scat_Cromer_Mann_b1
_atom_type_scat_Cromer_Mann_b2
_atom_type_scat_Cromer_Mann_b3
_atom_type_scat_Cromer_Mann_b4
_atom_type_scat_Cromer_Mann_c
_atom_type_scat_source
_atom_type_scat_dispersion_source
C 0.00313 0.00162 2.31000 1.02000 1.58860 0.86500 20.84390 10.20750 0.56870 51.65120 0.21560 'International Tables Volume C Table 6.1.1.4 (pp. 500-502)' 'Brennan, Cowan, Rev. Sci. Instrum., 1992, 63, 850'
Cd -0.78385 1.20749 19.22140 17.64440 4.46100 1.60290 0.59460 6.90890 24.70080 87.48250 5.06940 'International Tables Volume C Table 6.1.1.4 (pp. 500-502)' 'Brennan, Cowan, Rev. Sci. Instrum., 1992, 63, 850'
H 0.00000 0.00000 0.49300 0.32291 0.14019 0.04081 10.51090 26.12570 3.14236 57.79970 0.00304 'International Tables Volume C Table 6.1.1.4 (pp. 500-502)' 'Brennan, Cowan, Rev. Sci. Instrum., 1992, 63, 850'
I -0.43777 1.82087 20.14720 18.99490 7.51380 2.27350 4.34700 0.38140 27.76600 66.87760 4.07120 'International Tables Volume C Table 6.1.1.4 (pp. 500-502)' 'Brennan, Cowan, Rev. Sci. Instrum., 1992, 63, 850'
N 0.00612 0.00332 12.21260 3.13220 2.01250 1.16630 0.00570 9.89330 28.99750 0.58260 -11.52900 'International Tables Volume C Table 6.1.1.4 (pp. 500-502)' 'Brennan, Cowan, Rev. Sci. Instrum., 1992, 63, 850'
O 0.01085 0.00610 3.04850 2.28680 1.54630 0.86700 13.27710 5.70110 0.32390 32.90890 0.25080 'International Tables Volume C Table 6.1.1.4 (pp. 500-502)' 'Brennan, Cowan, Rev. Sci. Instrum., 1992, 63, 850'

loop_
_geom_angle_atom_site_label_1
_geom_angle_atom_site_label_2
_geom_angle_atom_site_label_3
_geom_angle
_geom_angle_site_symmetry_1
_geom_angle_site_symmetry_3
_geom_angle_publ_flag
I2 Cd1 I1 127.94(2) . . y
N1 Cd1 I1 111.03(12) . . y
N1 Cd1 I2 109.16(12) . . y
N6 Cd1 I1 99.11(13) 2_665 . y
N6 Cd1 I2 109.50(14) 2_665 . y
N6 Cd1 N1 94.27(18) 2_665 . y
C15 N4 H4 118.5(3) . . ?
C20 N4 H4 118.5(3) . . ?
C20 N4 C15 122.9(5) . . ?
C7 N3 H3 118.8(3) . . ?
C12 N3 H3 118.8(3) . . ?
C12 N3 C7 122.3(5) . . ?
C5 N1 Cd1 120.6(4) . . ?
C1 N1 Cd1 120.6(4) . . ?
C1 N1 C5 118.7(5) . . ?
C25 C29 H29 121.7(4) . . ?
C28 C29 H29 121.7(4) . . ?
C28 C29 C25 116.6(6) . . ?
C24 N5 H5 119.1(3) . . ?
C22 N5 H5 119.1(3) . . ?
C22 N5 C24 121.9(5) . . ?
C26 C25 C29 119.4(6) . . ?
C24 C25 C29 123.0(6) . . ?
C24 C25 C26 117.5(5) . . ?
C26 N6 Cd1 111.8(4) . 2_664 ?
C27 N6 Cd1 127.3(4) . 2_664 ?
C27 N6 C26 117.9(5) . . ?
C4 N2 H2 117.4(3) . . ?
C6 N2 H2 117.4(3) . . ?
C6 N2 C4 125.2(5) . . ?
H8ab C8 H8aa 107.0 . . ?
H8bc C8 H8aa 19.5 . . ?
H8bc C8 H8ab 88.3 . . ?
H8bd C8 H8aa 125.1 . . ?
H8bd C8 H8ab 22.5 . . ?
H8bd C8 H8bc 108.0 . . ?
C7 C8 H8aa 107.6(3) . . ?
C7 C8 H8ab 107.6(3) . . ?
C7 C8 H8bc 109.5(3) . . ?
C7 C8 H8bd 109.5(3) . . ?
C9 C8 H8aa 107.6(6) . . ?
C9 C8 H8ab 107.6(6) . . ?
C9 C8 H8bc 119.9(6) . . ?
C9 C8 H8bd 88.0(6) . . ?
C9 C8 C7 118.8(7) . . ?
C9a C8 H8aa 93.0(8) . . ?
C9a C8 H8ab 128.1(8) . . ?
C9a C8 H8bc 109.5(7) . . ?
C9a C8 H8bd 109.5(8) . . ?
C9a C8 C7 110.9(8) . . ?
C9a C8 C9 21.5(6) . . ?
C3 C4 N2 125.1(6) . . ?
C5 C4 N2 117.6(5) . . ?
C5 C4 C3 117.0(5) . . ?
H28 C28 C29 119.9(4) . . ?
C27 C28 C29 120.2(6) . . ?
C27 C28 H28 119.9(4) . . ?
H23b C23 H23a 109.5 . . ?
H23c C23 H23a 109.5 . . ?
H23c C23 H23b 109.5 . . ?
C22 C23 H23a 109.5 . . ?
C22 C23 H23b 109.5 . . ?
C22 C23 H23c 109.5 . . ?
C8 C7 N3 111.6(5) . . ?
H7 C7 N3 107.9(3) . . ?
H7 C7 C8 107.9(3) . . ?
C6 C7 N3 114.6(5) . . ?
C6 C7 C8 106.7(5) . . ?
C6 C7 H7 107.9(3) . . ?
H15 C15 N4 107.9(3) . . ?
C16 C15 N4 109.2(5) . . ?
C16 C15 H15 107.9(4) . . ?
C14 C15 N4 109.7(5) . . ?
C14 C15 H15 107.9(3) . . ?
C14 C15 C16 114.2(5) . . ?
N6 C26 C25 122.9(5) . . ?
H26 C26 C25 118.5(3) . . ?
H26 C26 N6 118.5(3) . . ?
H3a C3 C4 120.3(4) . . ?
C2 C3 C4 119.4(6) . . ?
C2 C3 H3a 120.3(4) . . ?
N3 C12 O2 120.7(6) . . ?
C13 C12 O2 123.0(6) . . ?
C13 C12 N3 116.2(5) . . ?
N2 C6 O1 125.1(5) . . ?
C7 C6 O1 119.7(5) . . ?
C7 C6 N2 115.2(5) . . ?
N4 C20 O3 123.4(6) . . ?
C22 C20 O3 119.6(5) . . ?
C22 C20 N4 116.8(5) . . ?
C4 C5 N1 122.8(5) . . ?
H5a C5 N1 118.6(3) . . ?
H5a C5 C4 118.6(3) . . ?
N5 C24 O4 123.3(5) . . ?
C25 C24 O4 119.4(5) . . ?
C25 C24 N5 117.3(5) . . ?
H16a C16 C15 108.6(4) . . ?
H16b C16 C15 108.6(4) . . ?
H16b C16 H16a 107.5 . . ?
C17 C16 C15 114.8(6) . . ?
C17 C16 H16a 108.6(4) . . ?
C17 C16 H16b 108.6(4) . . ?
H1 C1 N1 118.8(3) . . ?
C2 C1 N1 122.4(6) . . ?
C2 C1 H1 118.8(4) . . ?
C28 C27 N6 123.0(6) . . ?
H27 C27 N6 118.5(4) . . ?
H27 C27 C28 118.5(4) . . ?
H10b C10 H10a 109.5 . . ?
H10c C10 H10a 109.5 . . ?
H10c C10 H10b 109.5 . . ?
C9 C10 H10a 109.5 . . ?
C9 C10 H10b 109.5 . . ?
C9 C10 H10c 109.5 . . ?
C1 C2 C3 119.6(6) . . ?
H2a C2 C3 120.2(4) . . ?
H2a C2 C1 120.2(4) . . ?
C23 C22 N5 109.1(5) . . ?
C20 C22 N5 109.1(5) . . ?
C20 C22 C23 109.8(5) . . ?
C21 C22 N5 107.8(5) . . ?
C21 C22 C23 111.6(5) . . ?
C21 C22 C20 109.3(5) . . ?
H13a C13 C12 109.1(3) . . ?
H13b C13 C12 109.1(3) . . ?
H13b C13 H13a 107.9 . . ?
C14 C13 C12 112.4(5) . . ?
C14 C13 H13a 109.1(3) . . ?
C14 C13 H13b 109.1(3) . . ?
H21a C21 C22 109.5 . . ?
H21b C21 C22 109.5 . . ?
H21b C21 H21a 109.5 . . ?
H21c C21 C22 109.5 . . ?
H21c C21 H21a 109.5 . . ?
H21c C21 H21b 109.5 . . ?
C10 C9 C8 107.7(11) . . ?
H9 C9 C8 107.9(6) . . ?
H9 C9 C10 107.9(12) . . ?
C11 C9 C8 112.0(11) . . ?
C11 C9 C10 113.1(12) . . ?
C11 C9 H9 107.9(9) . . ?
C13 C14 C15 112.9(5) . . ?
H14a C14 C15 109.0(3) . . ?
H14a C14 C13 109.0(3) . . ?
H14b C14 C15 109.0(3) . . ?
H14b C14 C13 109.0(3) . . ?
H14b C14 H14a 107.8 . . ?
H18b C18 H18a 109.5 . . ?
H18c C18 H18a 109.5 . . ?
H18c C18 H18b 109.5 . . ?
C17 C18 H18a 109.5 . . ?
C17 C18 H18b 109.5 . . ?
C17 C18 H18c 109.5 . . ?
C18 C17 C16 114.2(7) . . ?
H17 C17 C16 108.5(4) . . ?
H17 C17 C18 108.5(6) . . ?
C19 C17 C16 106.9(7) . . ?
C19 C17 C18 110.0(7) . . ?
C19 C17 H17 108.5(5) . . ?
H11a C11 C9 109.5 . . ?
H11b C11 C9 109.5 . . ?
H11b C11 H11a 109.5 . . ?
H11c C11 C9 109.5 . . ?
H11c C11 H11a 109.5 . . ?
H11c C11 H11b 109.5 . . ?
H19a C19 C17 109.5 . . ?
H19b C19 C17 109.5 . . ?
H19b C19 H19a 109.5 . . ?
H19c C19 C17 109.5 . . ?
H19c C19 H19a 109.5 . . ?
H19c C19 H19b 109.5 . . ?
H10e C10a H10d 109.5 . . ?
H10f C10a H10d 109.5 . . ?
H10f C10a H10e 109.5 . . ?
C9a C10a H10d 109.5 . . ?
C9a C10a H10e 109.5 . . ?
C9a C10a H10f 109.5 . . ?
C10a C9a C8 107.4(12) . . ?
H9a C9a C8 107.1(8) . . ?
H9a C9a C10a 107.1(12) . . ?
C11a C9a C8 121.1(13) . . ?
C11a C9a C10a 106.3(16) . . ?
C11a C9a H9a 107.1(12) . . ?
H11d C11a C9a 109.5 . . ?
H11e C11a C9a 109.5 . . ?
H11e C11a H11d 109.5 . . ?
H11f C11a C9a 109.5 . . ?
H11f C11a H11d 109.5 . . ?
H11f C11a H11e 109.5 . . ?

loop_
_geom_bond_atom_site_label_1
_geom_bond_atom_site_label_2
_geom_bond_distance
_geom_bond_site_symmetry_2
_geom_bond_publ_flag
Cd1 I1 2.6943(6) . y
Cd1 I2 2.6866(6) . y
Cd1 N1 2.277(5) . y
Cd1 N6 2.352(5) 2_665 y
O4 C24 1.238(7) . ?
O1 C6 1.214(7) . ?
O3 C20 1.240(7) . ?
O2 C12 1.232(7) . ?
N4 H4 0.8800 . ?
N4 C15 1.475(8) . ?
N4 C20 1.328(8) . ?
N3 H3 0.8800 . ?
N3 C7 1.450(7) . ?
N3 C12 1.359(8) . ?
N1 C5 1.332(7) . ?
N1 C1 1.340(8) . ?
C29 H29 0.9500 . ?
C29 C25 1.403(8) . ?
C29 C28 1.400(9) . ?
N5 H5 0.8800 . ?
N5 C24 1.327(7) . ?
N5 C22 1.477(7) . ?
C25 C26 1.365(9) . ?
C25 C24 1.496(8) . ?
N6 C26 1.356(8) . ?
N6 C27 1.321(8) . ?
N2 H2 0.8800 . ?
N2 C4 1.406(7) . ?
N2 C6 1.352(7) . ?
C8 H8aa 0.9900 . ?
C8 H8ab 0.9900 . ?
C8 H8bc 0.9900 . ?
C8 H8bd 0.9900 . ?
C8 C7 1.549(9) . ?
C8 C9 1.496(12) . ?
C8 C9a 1.575(14) . ?
C4 C3 1.384(8) . ?
C4 C5 1.404(8) . ?
C28 H28 0.9500 . ?
C28 C27 1.368(10) . ?
C23 H23a 0.9800 . ?
C23 H23b 0.9800 . ?
C23 H23c 0.9800 . ?
C23 C22 1.510(9) . ?
C7 H7 1.0000 . ?
C7 C6 1.554(8) . ?
C15 H15 1.0000 . ?
C15 C16 1.526(9) . ?
C15 C14 1.531(8) . ?
C26 H26 0.9500 . ?
C3 H3a 0.9500 . ?
C3 C2 1.390(9) . ?
C12 C13 1.488(8) . ?
C20 C22 1.551(8) . ?
C5 H5a 0.9500 . ?
C16 H16a 0.9900 . ?
C16 H16b 0.9900 . ?
C16 C17 1.544(9) . ?
C1 H1 0.9500 . ?
C1 C2 1.352(9) . ?
C27 H27 0.9500 . ?
C10 H10a 0.9800 . ?
C10 H10b 0.9800 . ?
C10 H10c 0.9800 . ?
C10 C9 1.578(19) . ?
C2 H2a 0.9500 . ?
C22 C21 1.522(8) . ?
C13 H13a 0.9900 . ?
C13 H13b 0.9900 . ?
C13 C14 1.535(9) . ?
C21 H21a 0.9800 . ?
C21 H21b 0.9800 . ?
C21 H21c 0.9800 . ?
C9 H9 1.0000 . ?
C9 C11 1.457(18) . ?
C14 H14a 0.9900 . ?
C14 H14b 0.9900 . ?
C18 H18a 0.9800 . ?
C18 H18b 0.9800 . ?
C18 H18c 0.9800 . ?
C18 C17 1.458(12) . ?
C17 H17 1.0000 . ?
C17 C19 1.558(11) . ?
C11 H11a 0.9800 . ?
C11 H11b 0.9800 . ?
C11 H11c 0.9800 . ?
C19 H19a 0.9800 . ?
C19 H19b 0.9800 . ?
C19 H19c 0.9800 . ?
C10a H10d 0.9800 . ?
C10a H10e 0.9800 . ?
C10a H10f 0.9800 . ?
C10a C9a 1.56(2) . ?
C9a H9a 1.0000 . ?
C9a C11a 1.45(2) . ?
C11a H11d 0.9800 . ?
C11a H11e 0.9800 . ?
C11a H11f 0.9800 . ?

loop_
_restr_equal_distance_atom_site_label_1
_restr_equal_distance_atom_site_label_2
_restr_equal_distance_site_symmetry_2
_restr_equal_distance_class_id
C8 C10 1 4
C8 C9 1 1
C8 C11 1 5
C8 C10a 1 4
C8 C9a 1 1
C8 C11a 1 5
C10 C9 1 2
C10 C11 1 6
C9 C11 1 3
C10a C9a 1 2
C10a C11a 1 6
C9a C11a 1 3

loop_
_restr_equal_distance_class_class_id
_restr_equal_distance_class_target_weight_param
_restr_equal_distance_class_average
_restr_equal_distance_class_esd
_restr_equal_distance_class_diff_max
1 0.0200 1.5354 0.0396 0.0396
2 0.0200 1.5706 0.0071 0.0071
3 0.0200 1.4530 0.0043 0.0043
4 0.0400 2.5062 0.0239 0.0239
5 0.0400 2.5412 0.0925 0.0925
6 0.0400 2.4729 0.0607 0.0607

loop_
_twin_individual_id
_twin_individual_mass_fraction_refined
1 0.95(2)
2 0.05(2)

loop_
_restr_rigu_atom_site_label_1
_restr_rigu_atom_site_label_2
_restr_rigu_target_weight_param
_restr_rigu_u13_diff
_restr_rigu_u23_diff
_restr_rigu_u33_diff
C8 C10 0.004000 0.002779 -0.007962 0.001402
C8 C9 0.004000 -0.006652 0.003233 0.006741
C8 C11 0.004000 0.000157 -0.001790 0.004550
C8 C10a 0.004000 -0.007410 0.002127 -0.000876
C8 C9a 0.004000 0.000187 -0.002858 0.002981
C8 C11a 0.004000 0.005078 -0.006483 -0.001882
C10 C9 0.004000 -0.007671 0.000631 0.003531
C10 C11 0.004000 0.001309 0.000153 -0.001681
C9 C11 0.004000 -0.005426 0.008082 -0.001022
C10a C9a 0.004000 0.000353 0.000527 0.002326
C10a C11a 0.004000 -0.004345 0.000541 -0.011658
C9a C11a 0.004000 0.000373 -0.000577 -0.002237
